data_4301138
loop_
_publ_author_name
'Carolynne Ricardo'
'Lauren M. Matosziuk'
'Jeffrey D. Evanseck'
'Tomislav Pintauer'

_publ_section_title
;
Strong Coordination of Tetraphenylborate Anion to Copper(I) Bipyridine and
Phenanthroline-Based Complexes and Its Effect on Catalytic Activity in the
Cyclopropanation of Styrene
;
_journal_name_full 'Inorganic Chemistry'
_journal_page_first 16
_journal_page_last 18
_journal_paper_doi 10.1021/ic801783r
_journal_volume 48
_journal_year 2009
_chemical_formula_moiety 'C40 H36 B Cu N2, 3(C H2 Cl2)'
_chemical_formula_sum 'C43 H42 B Cl6 Cu N2'
_chemical_formula_weight 873.84
_chemical_name_systematic
; 
 ? 
;
_space_group_IT_number 14
_symmetry_cell_setting monoclinic
_symmetry_space_group_name_Hall '-P 2yn'
_symmetry_space_group_name_H-M 'P 1 21/n 1'
_atom_sites_solution_hydrogens geom
_atom_sites_solution_primary direct
_atom_sites_solution_secondary difmap
_audit_creation_method SHELXL-97
_cell_angle_alpha 90.00
_cell_angle_beta 95.5850(10)
_cell_angle_gamma 90.00
_cell_formula_units_Z 4
_cell_length_a 11.3092(9)
_cell_length_b 22.4717(18)
_cell_length_c 16.2473(13)
_cell_measurement_reflns_used 4992
_cell_measurement_temperature 120(2)
_cell_measurement_theta_max 24.578
_cell_measurement_theta_min 2.291
_cell_volume 4109.4(6)
_computing_cell_refinement 'SAINT (Bruker, 1998)'
_computing_data_collection 'SMART (Bruker, 1998)'
_computing_data_reduction SAINT
_computing_molecular_graphics 'SHELXTL (Shedrick, 2000)'
_computing_publication_material SHELXTL
_computing_structure_refinement 'SHELXL-97 (Sheldrick, 1997)'
_computing_structure_solution 'SHELXS-97 (Sheldrick, 1997)'
_diffrn_ambient_temperature 120(2)
_diffrn_measured_fraction_theta_full 0.997
_diffrn_measured_fraction_theta_max 0.997
_diffrn_measurement_device_type 'Bruker Smart ApexII'
_diffrn_measurement_method '\f and \w Scans'
_diffrn_radiation_monochromator graphite
_diffrn_radiation_source 'fine-focus sealed tube'
_diffrn_radiation_type MoK\a
_diffrn_radiation_wavelength 0.71073
_diffrn_reflns_av_R_equivalents 0.0723
_diffrn_reflns_av_sigmaI/netI 0.0782
_diffrn_reflns_limit_h_max 14
_diffrn_reflns_limit_h_min -14
_diffrn_reflns_limit_k_max 28
_diffrn_reflns_limit_k_min -28
_diffrn_reflns_limit_l_max 20
_diffrn_reflns_limit_l_min -20
_diffrn_reflns_number 38649
_diffrn_reflns_theta_full 27.08
_diffrn_reflns_theta_max 27.08
_diffrn_reflns_theta_min 1.55
_diffrn_standards_interval_count 0
_diffrn_standards_interval_time 0
_diffrn_standards_number 9028
_exptl_absorpt_coefficient_mu 0.955
_exptl_absorpt_correction_T_max 0.9556
_exptl_absorpt_correction_T_min 0.6720
_exptl_absorpt_correction_type multi-scan
_exptl_absorpt_process_details 'SADABS (Sheldrick, 2002)'
_exptl_crystal_colour yellow
_exptl_crystal_density_diffrn 1.412
_exptl_crystal_density_method 'not measured'
_exptl_crystal_description needles
_exptl_crystal_F_000 1800
_exptl_crystal_size_max 0.45
_exptl_crystal_size_mid 0.08
_exptl_crystal_size_min 0.05
_refine_diff_density_max 1.351
_refine_diff_density_min -1.285
_refine_diff_density_rms 0.071
_refine_ls_extinction_method none
_refine_ls_goodness_of_fit_ref 0.900
_refine_ls_hydrogen_treatment constr
_refine_ls_matrix_type full
_refine_ls_number_parameters 482
_refine_ls_number_reflns 9028
_refine_ls_number_restraints 0
_refine_ls_restrained_S_all 0.900
_refine_ls_R_factor_all 0.0750
_refine_ls_R_factor_gt 0.0436
_refine_ls_shift/su_max 0.001
_refine_ls_shift/su_mean 0.000
_refine_ls_structure_factor_coef Fsqd
_refine_ls_weighting_details 'calc w=1/[\s^2^(Fo^2^)+(0.0445P)^2^+0.0000P] where P=(Fo^2^+2Fc^2^)/3'
_refine_ls_weighting_scheme calc
_refine_ls_wR_factor_gt 0.0941
_refine_ls_wR_factor_ref 0.1038
_reflns_number_gt 5703
_reflns_number_total 9028
_reflns_threshold_expression >2sigma(I)
_cod_data_source_file ic801783r_si_002_1.cif
_cod_data_source_block '[Cu(3,4,7,8-me4phen)][BPh4]'
_cod_original_sg_symbol_H-M 'P 21/n'
_cod_database_code 4301138

loop_
_symmetry_equiv_pos_as_xyz
'x, y, z'
'-x+1/2, y+1/2, -z+1/2'
'-x, -y, -z'
'x-1/2, -y-1/2, z-1/2'

loop_
_atom_site_label
_atom_site_type_symbol
_atom_site_fract_x
_atom_site_fract_y
_atom_site_fract_z
_atom_site_U_iso_or_equiv
_atom_site_adp_type
_atom_site_occupancy
_atom_site_symmetry_multiplicity
_atom_site_calc_flag
_atom_site_refinement_flags
_atom_site_disorder_assembly
_atom_site_disorder_group
C11 C 0.5852(2) 0.27056(14) 0.35508(17) 0.0285(7) Uani 1 1 d . . .
H11 H 0.5155 0.2758 0.3205 0.034 Uiso 1 1 calc R . .
Cu1 Cu 0.73505(3) 0.318784(14) 0.53860(2) 0.02103(10) Uani 1 1 d . . .
Cl2 Cl 0.62330(8) 0.41256(4) 0.83510(5) 0.0411(2) Uani 1 1 d . . .
Cl3 Cl 0.82950(8) 0.45528(4) 0.28448(6) 0.0444(2) Uani 1 1 d . . .
C12 C 0.6730(2) 0.31305(13) 0.35872(17) 0.0249(7) Uani 1 1 d . . .
H12 H 0.6620 0.3474 0.3271 0.030 Uiso 1 1 calc R . .
Cl6 Cl 0.81584(10) 0.54230(4) 0.15080(6) 0.0586(3) Uani 1 1 d . . .
Cl7 Cl 0.83287(10) 0.41268(6) 0.95331(7) 0.0795(4) Uani 1 1 d . . .
C22 C 0.5521(2) 0.46947(12) 0.61361(16) 0.0188(6) Uani 1 1 d . . .
N2 N 0.69214(18) 0.40590(9) 0.55164(13) 0.0181(5) Uani 1 1 d . . .
N1 N 0.57673(18) 0.30705(9) 0.58957(13) 0.0172(5) Uani 1 1 d . . .
C19 C 0.3904(2) 0.42133(12) 0.67754(17) 0.0218(6) Uani 1 1 d . . .
H19 H 0.3236 0.4247 0.7064 0.026 Uiso 1 1 calc R . .
C17 C 0.4302(2) 0.36348(12) 0.65628(15) 0.0173(6) Uani 1 1 d . . .
C20 C 0.4472(2) 0.47128(12) 0.65692(16) 0.0219(6) Uani 1 1 d . . .
H20 H 0.4174 0.5080 0.6712 0.026 Uiso 1 1 calc R . .
C18 C 0.5322(2) 0.35986(11) 0.61346(15) 0.0162(6) Uani 1 1 d . . .
C43 C 0.2671(2) 0.31219(12) 0.72592(17) 0.0232(6) Uani 1 1 d . . .
H43A H 0.2042 0.3338 0.6953 0.035 Uiso 1 1 calc R . .
H43B H 0.2888 0.3319 0.7776 0.035 Uiso 1 1 calc R . .
H43C H 0.2408 0.2725 0.7362 0.035 Uiso 1 1 calc R . .
C14 C 0.4186(2) 0.25668(12) 0.65092(16) 0.0187(6) Uani 1 1 d . . .
C36 C 1.1574(2) 0.26798(11) 0.49654(16) 0.0183(6) Uani 1 1 d . . .
H36 H 1.1685 0.2693 0.5540 0.022 Uiso 1 1 calc R . .
C16 C 0.3732(2) 0.30963(12) 0.67673(16) 0.0180(6) Uani 1 1 d . . .
C23 C 0.5933(2) 0.41313(11) 0.59268(16) 0.0167(6) Uani 1 1 d . . .
C26 C 0.7156(2) 0.51271(12) 0.55012(16) 0.0207(6) Uani 1 1 d . . .
C15 C 0.3655(2) 0.19673(12) 0.66728(18) 0.0250(7) Uani 1 1 d . . .
H15A H 0.3696 0.1900 0.7258 0.038 Uiso 1 1 calc R . .
H15B H 0.4090 0.1662 0.6420 0.038 Uiso 1 1 calc R . .
H15C H 0.2840 0.1959 0.6444 0.038 Uiso 1 1 calc R . .
C24 C 0.6144(2) 0.52099(12) 0.59149(16) 0.0201(6) Uani 1 1 d . . .
C25 C 0.5716(3) 0.58175(12) 0.61207(18) 0.0276(7) Uani 1 1 d . . .
H25A H 0.6199 0.6113 0.5888 0.041 Uiso 1 1 calc R . .
H25B H 0.5769 0.5865 0.6710 0.041 Uiso 1 1 calc R . .
H25C H 0.4905 0.5865 0.5895 0.041 Uiso 1 1 calc R . .
C27 C 0.7487(2) 0.45476(12) 0.53205(16) 0.0218(6) Uani 1 1 d . . .
H27 H 0.8159 0.4500 0.5040 0.026 Uiso 1 1 calc R . .
C28 C 0.7904(3) 0.56346(12) 0.52426(19) 0.0296(7) Uani 1 1 d . . .
H28A H 0.7434 0.5884 0.4859 0.044 Uiso 1 1 calc R . .
H28B H 0.8567 0.5480 0.4984 0.044 Uiso 1 1 calc R . .
H28C H 0.8188 0.5863 0.5720 0.044 Uiso 1 1 calc R . .
C7 C 0.9807(2) 0.39491(12) 0.64656(18) 0.0243(7) Uani 1 1 d . . .
H7 H 1.0212 0.4307 0.6430 0.029 Uiso 1 1 calc R . .
C6 C 0.9155(3) 0.38418(13) 0.71331(18) 0.0275(7) Uani 1 1 d . . .
H6 H 0.9120 0.4126 0.7546 0.033 Uiso 1 1 calc R . .
C1 C 0.8615(2) 0.28779(12) 0.65552(16) 0.0193(6) Uani 1 1 d . . .
H1 H 0.8522 0.2464 0.6729 0.023 Uiso 1 1 calc R . .
C5 C 0.8562(3) 0.33089(12) 0.71735(17) 0.0256(7) Uani 1 1 d . . .
H5 H 0.8121 0.3234 0.7617 0.031 Uiso 1 1 calc R . .
C8 C 0.9852(2) 0.35219(12) 0.58526(17) 0.0197(6) Uani 1 1 d . . .
H8 H 1.0278 0.3607 0.5406 0.024 Uiso 1 1 calc R . .
C2 C 0.9282(2) 0.29638(11) 0.58744(15) 0.0152(6) Uani 1 1 d . . .
C4 C 0.8017(2) 0.25296(11) 0.45781(15) 0.0162(6) Uani 1 1 d . . .
C9 C 0.7061(2) 0.21168(12) 0.45361(16) 0.0198(6) Uani 1 1 d . . .
H9 H 0.7143 0.1776 0.4862 0.024 Uiso 1 1 calc R . .
C3 C 0.7791(2) 0.30495(12) 0.40975(16) 0.0197(6) Uani 1 1 d . . .
H3 H 0.8488 0.3262 0.3936 0.024 Uiso 1 1 calc R . .
C10 C 0.6015(2) 0.21965(14) 0.40346(17) 0.0254(7) Uani 1 1 d . . .
H10 H 0.5420 0.1910 0.4021 0.031 Uiso 1 1 calc R . .
C37 C 1.2551(2) 0.27649(12) 0.45256(16) 0.0201(6) Uani 1 1 d . . .
H37 H 1.3295 0.2837 0.4804 0.024 Uiso 1 1 calc R . .
C35 C 1.0425(2) 0.25745(11) 0.45844(16) 0.0158(6) Uani 1 1 d . . .
C40 C 1.0335(2) 0.25405(12) 0.37233(16) 0.0204(6) Uani 1 1 d . . .
H40 H 0.9599 0.2457 0.3440 0.024 Uiso 1 1 calc R . .
C39 C 1.1307(2) 0.26267(13) 0.32723(17) 0.0242(7) Uani 1 1 d . . .
H39 H 1.1207 0.2606 0.2698 0.029 Uiso 1 1 calc R . .
C38 C 1.2414(2) 0.27426(12) 0.36702(17) 0.0236(6) Uani 1 1 d . . .
H38 H 1.3061 0.2805 0.3368 0.028 Uiso 1 1 calc R . .
C41 C 0.8370(3) 0.46757(15) 0.1778(2) 0.0462(9) Uani 1 1 d . . .
H41A H 0.9139 0.4547 0.1630 0.055 Uiso 1 1 calc R . .
H41B H 0.7767 0.4437 0.1467 0.055 Uiso 1 1 calc R . .
C42 C 0.6960(3) 0.38020(14) 0.92459(19) 0.0338(8) Uani 1 1 d . . .
H42A H 0.6462 0.3841 0.9696 0.041 Uiso 1 1 calc R . .
H42B H 0.7072 0.3381 0.9149 0.041 Uiso 1 1 calc R . .
C33 C 0.9230(2) 0.12768(12) 0.50337(17) 0.0205(6) Uani 1 1 d . . .
H33 H 0.8858 0.1328 0.4502 0.025 Uiso 1 1 calc R . .
C34 C 0.9519(2) 0.17847(11) 0.55186(16) 0.0162(6) Uani 1 1 d . . .
C30 C 1.0391(2) 0.10986(12) 0.65777(17) 0.0227(6) Uani 1 1 d . . .
H30 H 1.0803 0.1043 0.7096 0.027 Uiso 1 1 calc R . .
C29 C 1.0112(2) 0.16700(12) 0.63001(16) 0.0189(6) Uani 1 1 d . . .
H29 H 1.0326 0.1990 0.6646 0.023 Uiso 1 1 calc R . .
C31 C 1.0062(2) 0.06099(12) 0.60876(18) 0.0236(6) Uani 1 1 d . . .
H31 H 1.0233 0.0226 0.6278 0.028 Uiso 1 1 calc R . .
C32 C 0.9478(2) 0.07019(12) 0.53164(18) 0.0245(7) Uani 1 1 d . . .
H32 H 0.9248 0.0378 0.4982 0.029 Uiso 1 1 calc R . .
B1 B 0.9312(3) 0.24544(13) 0.51408(19) 0.0157(6) Uani 1 1 d . . .
C13 C 0.5201(2) 0.25834(12) 0.60745(16) 0.0181(6) Uani 1 1 d . . .
H13 H 0.5493 0.2223 0.5900 0.022 Uiso 1 1 calc R . .
Cl50 Cl 0.90106(8) 0.57688(4) 0.93361(5) 0.0478(2) Uani 1 1 d . . .
Cl1 Cl 0.84437(11) 0.57710(10) 0.75782(7) 0.1343(8) Uani 1 1 d . . .
C21 C 0.7886(3) 0.56974(17) 0.8517(2) 0.0465(9) Uani 1 1 d . . .
H21A H 0.7511 0.5311 0.8547 0.056 Uiso 1 1 calc R . .
H21B H 0.7286 0.5999 0.8569 0.056 Uiso 1 1 calc R . .

loop_
_atom_site_aniso_label
_atom_site_aniso_U_11
_atom_site_aniso_U_22
_atom_site_aniso_U_33
_atom_site_aniso_U_23
_atom_site_aniso_U_13
_atom_site_aniso_U_12
C11 0.0156(15) 0.048(2) 0.0219(16) -0.0047(15) 0.0006(12) 0.0088(14)
Cu1 0.01772(18) 0.01886(18) 0.0281(2) -0.00178(16) 0.01029(14) 0.00226(15)
Cl2 0.0466(5) 0.0380(5) 0.0374(5) 0.0014(4) -0.0017(4) 0.0118(4)
Cl3 0.0397(5) 0.0399(5) 0.0548(6) -0.0018(4) 0.0100(4) -0.0003(4)
C12 0.0210(15) 0.0339(17) 0.0209(15) 0.0037(13) 0.0067(12) 0.0111(13)
Cl6 0.0780(7) 0.0529(6) 0.0478(6) 0.0020(5) 0.0203(5) 0.0086(5)
Cl7 0.0567(7) 0.1067(10) 0.0701(8) 0.0202(7) -0.0202(6) -0.0465(7)
C22 0.0170(14) 0.0206(15) 0.0189(15) -0.0007(12) 0.0025(11) 0.0043(11)
N2 0.0156(11) 0.0187(12) 0.0209(12) 0.0014(10) 0.0068(10) 0.0020(9)
N1 0.0146(11) 0.0197(12) 0.0177(12) 0.0004(9) 0.0037(9) 0.0004(9)
C19 0.0147(14) 0.0283(16) 0.0231(15) -0.0025(13) 0.0058(12) 0.0029(12)
C17 0.0150(14) 0.0227(15) 0.0140(14) 0.0004(12) 0.0008(11) 0.0019(11)
C20 0.0225(15) 0.0202(15) 0.0236(16) -0.0018(12) 0.0056(12) 0.0060(12)
C18 0.0147(14) 0.0191(14) 0.0149(14) -0.0008(11) 0.0017(11) 0.0020(11)
C43 0.0185(14) 0.0261(16) 0.0260(16) 0.0013(13) 0.0072(12) -0.0009(12)
C14 0.0176(14) 0.0219(15) 0.0163(14) 0.0031(12) 0.0006(11) -0.0032(12)
C36 0.0193(14) 0.0186(14) 0.0168(14) -0.0018(11) 0.0009(11) 0.0019(11)
C16 0.0130(13) 0.0257(16) 0.0153(14) 0.0024(12) 0.0011(11) 0.0005(11)
C23 0.0140(13) 0.0211(14) 0.0152(14) 0.0003(11) 0.0026(11) 0.0029(11)
C26 0.0213(15) 0.0186(15) 0.0221(15) 0.0012(12) 0.0021(12) 0.0005(12)
C15 0.0226(15) 0.0243(16) 0.0291(16) 0.0023(13) 0.0080(13) -0.0004(12)
C24 0.0205(15) 0.0208(15) 0.0190(15) 0.0022(12) 0.0009(12) 0.0041(12)
C25 0.0263(16) 0.0203(15) 0.0372(18) 0.0006(13) 0.0082(14) 0.0017(13)
C27 0.0176(14) 0.0255(16) 0.0232(15) 0.0022(13) 0.0070(12) 0.0011(12)
C28 0.0313(17) 0.0225(16) 0.0370(18) 0.0037(14) 0.0132(15) -0.0023(13)
C7 0.0218(15) 0.0181(15) 0.0332(17) -0.0041(13) 0.0030(13) -0.0016(12)
C6 0.0302(17) 0.0276(17) 0.0245(16) -0.0090(13) 0.0013(13) 0.0052(14)
C1 0.0204(14) 0.0179(14) 0.0199(15) 0.0031(12) 0.0041(12) 0.0054(12)
C5 0.0293(16) 0.0283(17) 0.0206(16) -0.0012(13) 0.0087(13) 0.0054(13)
C8 0.0155(14) 0.0215(15) 0.0226(15) 0.0016(12) 0.0041(12) 0.0009(11)
C2 0.0132(13) 0.0147(13) 0.0176(14) 0.0023(11) 0.0018(11) 0.0024(11)
C4 0.0162(13) 0.0206(14) 0.0127(14) -0.0024(11) 0.0061(11) 0.0028(11)
C9 0.0177(14) 0.0226(15) 0.0200(15) -0.0018(12) 0.0067(12) -0.0004(12)
C3 0.0142(14) 0.0266(16) 0.0196(14) 0.0006(12) 0.0087(11) 0.0048(12)
C10 0.0137(14) 0.0375(18) 0.0259(16) -0.0099(14) 0.0063(12) -0.0051(13)
C37 0.0120(13) 0.0218(15) 0.0261(16) -0.0029(12) 0.0008(12) -0.0014(11)
C35 0.0152(14) 0.0131(13) 0.0196(14) -0.0010(11) 0.0040(11) 0.0029(11)
C40 0.0129(13) 0.0265(16) 0.0218(15) -0.0043(12) 0.0019(12) 0.0005(12)
C39 0.0203(15) 0.0383(18) 0.0145(14) -0.0032(13) 0.0033(12) 0.0011(13)
C38 0.0164(14) 0.0292(16) 0.0265(16) -0.0005(13) 0.0088(12) -0.0020(12)
C41 0.040(2) 0.046(2) 0.055(2) -0.0160(18) 0.0130(18) 0.0036(17)
C42 0.0281(17) 0.0326(18) 0.040(2) 0.0061(15) 0.0018(15) -0.0028(14)
C33 0.0200(15) 0.0207(15) 0.0208(15) -0.0011(12) 0.0019(12) 0.0039(12)
C34 0.0110(13) 0.0178(14) 0.0207(14) 0.0003(12) 0.0055(11) 0.0009(11)
C30 0.0216(15) 0.0240(16) 0.0219(15) 0.0034(12) -0.0006(12) 0.0030(12)
C29 0.0159(14) 0.0188(15) 0.0222(15) -0.0047(12) 0.0029(12) -0.0007(11)
C31 0.0246(16) 0.0142(14) 0.0322(17) 0.0043(12) 0.0032(13) 0.0019(12)
C32 0.0226(15) 0.0197(15) 0.0312(17) -0.0038(13) 0.0018(13) 0.0019(12)
B1 0.0150(15) 0.0140(15) 0.0184(16) 0.0006(13) 0.0038(13) 0.0003(12)
C13 0.0181(14) 0.0182(14) 0.0180(15) -0.0004(11) 0.0024(12) 0.0023(11)
Cl50 0.0412(5) 0.0615(6) 0.0412(5) -0.0109(4) 0.0062(4) 0.0066(4)
Cl1 0.0543(8) 0.302(2) 0.0450(7) 0.0459(10) -0.0029(6) -0.0098(11)
C21 0.0274(18) 0.057(2) 0.056(2) -0.0007(19) 0.0066(17) -0.0049(17)

loop_
_atom_type_symbol
_atom_type_description
_atom_type_scat_dispersion_real
_atom_type_scat_dispersion_imag
_atom_type_scat_source
C C 0.0033 0.0016 'International Tables Vol C Tables 4.2.6.8 and 6.1.1.4'
H H 0.0000 0.0000 'International Tables Vol C Tables 4.2.6.8 and 6.1.1.4'
B B 0.0013 0.0007 'International Tables Vol C Tables 4.2.6.8 and 6.1.1.4'
N N 0.0061 0.0033 'International Tables Vol C Tables 4.2.6.8 and 6.1.1.4'
Cu Cu 0.3201 1.2651 'International Tables Vol C Tables 4.2.6.8 and 6.1.1.4'
Cl Cl 0.1484 0.1585 'International Tables Vol C Tables 4.2.6.8 and 6.1.1.4'

loop_
_geom_angle_atom_site_label_1
_geom_angle_atom_site_label_2
_geom_angle_atom_site_label_3
_geom_angle
_geom_angle_site_symmetry_1
_geom_angle_site_symmetry_3
_geom_angle_publ_flag
C12 C11 C10 119.5(3) . . ?
C12 C11 H11 120.3 . . ?
C10 C11 H11 120.3 . . ?
N2 Cu1 N1 81.71(8) . . ?
N2 Cu1 C4 145.40(9) . . ?
N1 Cu1 C4 121.61(9) . . ?
N2 Cu1 C3 108.10(9) . . ?
N1 Cu1 C3 130.09(9) . . ?
C4 Cu1 C3 37.64(9) . . ?
N2 Cu1 C2 113.71(9) . . ?
N1 Cu1 C2 131.65(9) . . ?
C4 Cu1 C2 71.65(9) . . ?
C3 Cu1 C2 90.12(9) . . ?
N2 Cu1 C1 109.35(9) . . ?
N1 Cu1 C1 96.92(9) . . ?
C4 Cu1 C1 93.84(9) . . ?
C3 Cu1 C1 122.80(9) . . ?
C2 Cu1 C1 35.12(8) . . ?
C11 C12 C3 120.5(3) . . ?
C11 C12 H12 119.7 . . ?
C3 C12 H12 119.7 . . ?
C23 C22 C24 119.4(2) . . ?
C23 C22 C20 117.0(2) . . ?
C24 C22 C20 123.7(2) . . ?
C27 N2 C23 117.1(2) . . ?
C27 N2 Cu1 130.33(18) . . ?
C23 N2 Cu1 112.36(17) . . ?
C13 N1 C18 117.4(2) . . ?
C13 N1 Cu1 131.02(18) . . ?
C18 N1 Cu1 111.30(17) . . ?
C20 C19 C17 121.8(2) . . ?
C20 C19 H19 119.1 . . ?
C17 C19 H19 119.1 . . ?
C18 C17 C16 118.5(2) . . ?
C18 C17 C19 117.7(2) . . ?
C16 C17 C19 123.8(2) . . ?
C19 C20 C22 122.2(2) . . ?
C19 C20 H20 118.9 . . ?
C22 C20 H20 118.9 . . ?
N1 C18 C17 122.4(2) . . ?
N1 C18 C23 117.3(2) . . ?
C17 C18 C23 120.2(2) . . ?
C16 C43 H43A 109.5 . . ?
C16 C43 H43B 109.5 . . ?
H43A C43 H43B 109.5 . . ?
C16 C43 H43C 109.5 . . ?
H43A C43 H43C 109.5 . . ?
H43B C43 H43C 109.5 . . ?
C16 C14 C13 118.5(2) . . ?
C16 C14 C15 123.5(2) . . ?
C13 C14 C15 118.1(2) . . ?
C37 C36 C35 123.1(2) . . ?
C37 C36 H36 118.5 . . ?
C35 C36 H36 118.5 . . ?
C14 C16 C17 118.2(2) . . ?
C14 C16 C43 122.3(2) . . ?
C17 C16 C43 119.5(2) . . ?
N2 C23 C22 122.2(2) . . ?
N2 C23 C18 116.8(2) . . ?
C22 C23 C18 121.1(2) . . ?
C27 C26 C24 118.4(2) . . ?
C27 C26 C28 118.6(2) . . ?
C24 C26 C28 122.9(2) . . ?
C14 C15 H15A 109.5 . . ?
C14 C15 H15B 109.5 . . ?
H15A C15 H15B 109.5 . . ?
C14 C15 H15C 109.5 . . ?
H15A C15 H15C 109.5 . . ?
H15B C15 H15C 109.5 . . ?
C26 C24 C22 117.6(2) . . ?
C26 C24 C25 121.9(2) . . ?
C22 C24 C25 120.5(2) . . ?
C24 C25 H25A 109.5 . . ?
C24 C25 H25B 109.5 . . ?
H25A C25 H25B 109.5 . . ?
C24 C25 H25C 109.5 . . ?
H25A C25 H25C 109.5 . . ?
H25B C25 H25C 109.5 . . ?
N2 C27 C26 125.3(2) . . ?
N2 C27 H27 117.4 . . ?
C26 C27 H27 117.4 . . ?
C26 C28 H28A 109.5 . . ?
C26 C28 H28B 109.5 . . ?
H28A C28 H28B 109.5 . . ?
C26 C28 H28C 109.5 . . ?
H28A C28 H28C 109.5 . . ?
H28B C28 H28C 109.5 . . ?
C8 C7 C6 119.9(3) . . ?
C8 C7 H7 120.0 . . ?
C6 C7 H7 120.0 . . ?
C5 C6 C7 119.1(3) . . ?
C5 C6 H6 120.5 . . ?
C7 C6 H6 120.5 . . ?
C5 C1 C2 122.0(3) . . ?
C5 C1 Cu1 107.89(18) . . ?
C2 C1 Cu1 70.03(14) . . ?
C5 C1 H1 115.9 . . ?
C2 C1 H1 115.9 . . ?
Cu1 C1 H1 115.9 . . ?
C6 C5 C1 120.8(3) . . ?
C6 C5 H5 119.6 . . ?
C1 C5 H5 119.6 . . ?
C7 C8 C2 123.2(3) . . ?
C7 C8 H8 118.4 . . ?
C2 C8 H8 118.4 . . ?
C1 C2 C8 114.9(2) . . ?
C1 C2 B1 121.3(2) . . ?
C8 C2 B1 123.7(2) . . ?
C1 C2 Cu1 74.85(15) . . ?
C8 C2 Cu1 102.52(17) . . ?
B1 C2 Cu1 89.32(15) . . ?
C3 C4 C9 114.6(2) . . ?
C3 C4 B1 119.4(2) . . ?
C9 C4 B1 125.9(2) . . ?
C3 C4 Cu1 73.45(15) . . ?
C9 C4 Cu1 99.64(16) . . ?
B1 C4 Cu1 94.38(15) . . ?
C10 C9 C4 123.2(3) . . ?
C10 C9 H9 118.4 . . ?
C4 C9 H9 118.4 . . ?
C12 C3 C4 122.1(3) . . ?
C12 C3 Cu1 106.38(17) . . ?
C4 C3 Cu1 68.91(14) . . ?
C12 C3 H3 116.3 . . ?
C4 C3 H3 116.3 . . ?
Cu1 C3 H3 116.3 . . ?
C9 C10 C11 119.9(3) . . ?
C9 C10 H10 120.0 . . ?
C11 C10 H10 120.0 . . ?
C38 C37 C36 119.7(2) . . ?
C38 C37 H37 120.1 . . ?
C36 C37 H37 120.1 . . ?
C40 C35 C36 115.2(2) . . ?
C40 C35 B1 123.9(2) . . ?
C36 C35 B1 120.7(2) . . ?
C39 C40 C35 122.4(3) . . ?
C39 C40 H40 118.8 . . ?
C35 C40 H40 118.8 . . ?
C38 C39 C40 120.5(3) . . ?
C38 C39 H39 119.7 . . ?
C40 C39 H39 119.7 . . ?
C39 C38 C37 119.0(2) . . ?
C39 C38 H38 120.5 . . ?
C37 C38 H38 120.5 . . ?
Cl6 C41 Cl3 112.27(18) . . ?
Cl6 C41 H41A 109.2 . . ?
Cl3 C41 H41A 109.2 . . ?
Cl6 C41 H41B 109.2 . . ?
Cl3 C41 H41B 109.2 . . ?
H41A C41 H41B 107.9 . . ?
Cl7 C42 Cl2 112.46(17) . . ?
Cl7 C42 H42A 109.1 . . ?
Cl2 C42 H42A 109.1 . . ?
Cl7 C42 H42B 109.1 . . ?
Cl2 C42 H42B 109.1 . . ?
H42A C42 H42B 107.8 . . ?
C32 C33 C34 122.7(3) . . ?
C32 C33 H33 118.7 . . ?
C34 C33 H33 118.7 . . ?
C29 C34 C33 115.0(2) . . ?
C29 C34 B1 123.3(2) . . ?
C33 C34 B1 121.3(2) . . ?
C31 C30 C29 120.4(3) . . ?
C31 C30 H30 119.8 . . ?
C29 C30 H30 119.8 . . ?
C30 C29 C34 122.6(3) . . ?
C30 C29 H29 118.7 . . ?
C34 C29 H29 118.7 . . ?
C32 C31 C30 118.9(3) . . ?
C32 C31 H31 120.6 . . ?
C30 C31 H31 120.6 . . ?
C31 C32 C33 120.3(3) . . ?
C31 C32 H32 119.8 . . ?
C33 C32 H32 119.8 . . ?
C34 B1 C35 105.6(2) . . ?
C34 B1 C2 112.3(2) . . ?
C35 B1 C2 110.7(2) . . ?
C34 B1 C4 112.8(2) . . ?
C35 B1 C4 111.3(2) . . ?
C2 B1 C4 104.3(2) . . ?
N1 C13 C14 124.9(2) . . ?
N1 C13 H13 117.5 . . ?
C14 C13 H13 117.5 . . ?
Cl1 C21 Cl50 111.33(18) . . ?
Cl1 C21 H21A 109.4 . . ?
Cl50 C21 H21A 109.4 . . ?
Cl1 C21 H21B 109.4 . . ?
Cl50 C21 H21B 109.4 . . ?
H21A C21 H21B 108.0 . . ?

loop_
_geom_bond_atom_site_label_1
_geom_bond_atom_site_label_2
_geom_bond_distance
_geom_bond_site_symmetry_2
_geom_bond_publ_flag
C11 C12 1.374(4) . ?
C11 C10 1.390(4) . ?
C11 H11 0.9300 . ?
Cu1 N2 2.033(2) . ?
Cu1 N1 2.061(2) . ?
Cu1 C4 2.161(2) . ?
Cu1 C3 2.220(3) . ?
Cu1 C2 2.306(2) . ?
Cu1 C1 2.369(3) . ?
Cl2 C42 1.757(3) . ?
Cl3 C41 1.765(4) . ?
C12 C3 1.402(4) . ?
C12 H12 0.9300 . ?
Cl6 C41 1.747(4) . ?
Cl7 C42 1.734(3) . ?
C22 C23 1.402(3) . ?
C22 C24 1.420(4) . ?
C22 C20 1.438(4) . ?
N2 C27 1.325(3) . ?
N2 C23 1.366(3) . ?
N1 C13 1.315(3) . ?
N1 C18 1.361(3) . ?
C19 C20 1.351(4) . ?
C19 C17 1.429(4) . ?
C19 H19 0.9300 . ?
C17 C18 1.406(3) . ?
C17 C16 1.425(4) . ?
C20 H20 0.9300 . ?
C18 C23 1.439(4) . ?
C43 C16 1.506(3) . ?
C43 H43A 0.9600 . ?
C43 H43B 0.9600 . ?
C43 H43C 0.9600 . ?
C14 C16 1.377(4) . ?
C14 C13 1.405(3) . ?
C14 C15 1.509(4) . ?
C36 C37 1.386(3) . ?
C36 C35 1.404(4) . ?
C36 H36 0.9300 . ?
C26 C27 1.394(4) . ?
C26 C24 1.394(4) . ?
C26 C28 1.504(4) . ?
C15 H15A 0.9600 . ?
C15 H15B 0.9600 . ?
C15 H15C 0.9600 . ?
C24 C25 1.497(4) . ?
C25 H25A 0.9600 . ?
C25 H25B 0.9600 . ?
C25 H25C 0.9600 . ?
C27 H27 0.9300 . ?
C28 H28A 0.9600 . ?
C28 H28B 0.9600 . ?
C28 H28C 0.9600 . ?
C7 C8 1.388(4) . ?
C7 C6 1.391(4) . ?
C7 H7 0.9300 . ?
C6 C5 1.377(4) . ?
C6 H6 0.9300 . ?
C1 C5 1.401(4) . ?
C1 C2 1.412(3) . ?
C1 H1 0.9800 . ?
C5 H5 0.9300 . ?
C8 C2 1.412(4) . ?
C8 H8 0.9300 . ?
C2 B1 1.655(4) . ?
C4 C3 1.415(4) . ?
C4 C9 1.421(4) . ?
C4 B1 1.658(4) . ?
C9 C10 1.381(4) . ?
C9 H9 0.9300 . ?
C3 H3 0.9800 . ?
C10 H10 0.9300 . ?
C37 C38 1.384(4) . ?
C37 H37 0.9300 . ?
C35 C40 1.395(4) . ?
C35 B1 1.642(4) . ?
C40 C39 1.392(4) . ?
C40 H40 0.9300 . ?
C39 C38 1.378(4) . ?
C39 H39 0.9300 . ?
C38 H38 0.9300 . ?
C41 H41A 0.9700 . ?
C41 H41B 0.9700 . ?
C42 H42A 0.9700 . ?
C42 H42B 0.9700 . ?
C33 C32 1.391(4) . ?
C33 C34 1.407(4) . ?
C33 H33 0.9300 . ?
C34 C29 1.401(4) . ?
C34 B1 1.634(4) . ?
C30 C31 1.386(4) . ?
C30 C29 1.387(4) . ?
C30 H30 0.9300 . ?
C29 H29 0.9300 . ?
C31 C32 1.374(4) . ?
C31 H31 0.9300 . ?
C32 H32 0.9300 . ?
C13 H13 0.9300 . ?
Cl50 C21 1.756(3) . ?
Cl1 C21 1.714(4) . ?
C21 H21A 0.9700 . ?
C21 H21B 0.9700 . ?
